data_7216105
loop_
_publ_author_name
'Gdaniec, Maria'
'Bensemann, Igor'
'Po\/lo\'nski, Tadeusz'

_publ_section_title
;
 Interplay of hydrogen bonding and aromatic ring interactions in
 supramolecular complexes of phenazine with
 N,N&#x2032;-bis(2-pyridyl)aryldiamines
;
_journal_issue 71
_journal_name_full CrystEngComm
_journal_page_first 433
_journal_paper_doi 10.1039/b503023d
_journal_volume 7
_journal_year 2005
_chemical_formula_moiety 'C18 H16 N2, C12 H8 N2'
_chemical_formula_sum 'C30 H24 N4'
_chemical_formula_weight 440.53
_chemical_melting_point 128
_chemical_name_common 'N,N'-Diphenyl-1,4-diaminobenzene phenazine 1:1 complex'
_chemical_name_systematic
;
N,N'-Diphenyl-1,4-diaminobenzene phenazine 1:1 complex
;
_space_group_IT_number 2
_symmetry_cell_setting triclinic
_symmetry_space_group_name_Hall '-P 1'
_symmetry_space_group_name_H-M 'P -1'
_atom_sites_solution_hydrogens mixed
_atom_sites_solution_primary direct
_atom_sites_solution_secondary difmap
_audit_creation_method SHELXL-97
_cell_angle_alpha 66.689(15)
_cell_angle_beta 78.508(12)
_cell_angle_gamma 81.096(13)
_cell_formula_units_Z 1
_cell_length_a 5.3360(8)
_cell_length_b 10.8324(17)
_cell_length_c 11.4215(17)
_cell_measurement_reflns_used 5984
_cell_measurement_temperature 293(2)
_cell_measurement_theta_max 25
_cell_measurement_theta_min 4
_cell_volume 592.02(17)
_computing_cell_refinement 'KM4RED, Version 1.157a, 1999'
_computing_data_collection 'KM4CCD, Version 1.157a, 1999'
_computing_data_reduction 'KM4RED, Version 1.157a, 1999'
_computing_molecular_graphics
;
Stereochemical Workstation, Siemens Analytical X-Ray Instruments,
Inc., 1989.
;
_computing_publication_material 'SHELXL-97 (Sheldrick, 1997)'
_computing_structure_refinement 'SHELXL-97 (Sheldrick, 1997)'
_computing_structure_solution 'SHELXS-97 (Sheldrick, 1997)'
_diffrn_ambient_temperature 293(2)
_diffrn_measured_fraction_theta_full 0.998
_diffrn_measured_fraction_theta_max 0.998
_diffrn_measurement_device_type 'Kuma KM4CCD diffractometer'
_diffrn_measurement_method '\o scan'
_diffrn_radiation_monochromator graphite
_diffrn_radiation_source 'fine-focus sealed tube'
_diffrn_radiation_type MoK\a
_diffrn_radiation_wavelength 0.71073
_diffrn_reflns_av_R_equivalents 0.0184
_diffrn_reflns_av_sigmaI/netI 0.0195
_diffrn_reflns_limit_h_max 3
_diffrn_reflns_limit_h_min -6
_diffrn_reflns_limit_k_max 12
_diffrn_reflns_limit_k_min -12
_diffrn_reflns_limit_l_max 13
_diffrn_reflns_limit_l_min -13
_diffrn_reflns_number 4417
_diffrn_reflns_theta_full 25.02
_diffrn_reflns_theta_max 25.02
_diffrn_reflns_theta_min 1.96
_diffrn_standards_decay_% negligible
_diffrn_standards_interval_count 0
_diffrn_standards_interval_time 0
_diffrn_standards_number 0
_exptl_absorpt_coefficient_mu 0.074
_exptl_absorpt_correction_type none
_exptl_crystal_colour dark-brown
_exptl_crystal_density_diffrn 1.236
_exptl_crystal_density_method 'not measured'
_exptl_crystal_description prism
_exptl_crystal_F_000 232
_exptl_crystal_size_max 0.5
_exptl_crystal_size_mid 0.3
_exptl_crystal_size_min 0.05
_refine_diff_density_max 0.273
_refine_diff_density_min -0.168
_refine_diff_density_rms 0.042
_refine_ls_extinction_coef 0.067(9)
_refine_ls_extinction_expression Fc^*^=kFc[1+0.001xFc^2^\l^3^/sin(2\q)]^-1/4^
_refine_ls_extinction_method SHELXL
_refine_ls_goodness_of_fit_ref 1.114
_refine_ls_hydrogen_treatment refU
_refine_ls_matrix_type full
_refine_ls_number_parameters 167
_refine_ls_number_reflns 2096
_refine_ls_number_restraints 0
_refine_ls_restrained_S_all 1.114
_refine_ls_R_factor_all 0.0768
_refine_ls_R_factor_gt 0.0550
_refine_ls_shift/su_max 0.000
_refine_ls_shift/su_mean 0.000
_refine_ls_structure_factor_coef Fsqd
_refine_ls_weighting_details 'calc w=1/[\s^2^(Fo^2^)+(0.0563P)^2^+0.2296P] where P=(Fo^2^+2Fc^2^)/3'
_refine_ls_weighting_scheme calc
_refine_ls_wR_factor_gt 0.1280
_refine_ls_wR_factor_ref 0.1496
_reflns_number_gt 1570
_reflns_number_total 2096
_reflns_threshold_expression >2sigma(I)
_cod_data_source_file b503023d.txt
_cod_data_source_block 6-phz
_cod_depositor_comments
;
The following automatic conversions were performed:

'_refine_ls_hydrogen_treatment' value 'refu' changed to 'refU'
according to
/usr/data/users/saulius/automatic-downloads/retrospective/RSC/lib/dictionaries/cif_core.dic
dictionary named 'cif_core.dic' version 2.4.2 from 2011-04-26.

Automatic conversion script
Id: cif_fix_values 2281 2013-09-26 08:29:07Z andrius 

The following automatic conversions were performed:

'_atom_sites_solution_hydrogens' value 'difmap,geom' was changed to
'mixed'.

Automatic conversion script
Id: cif_fix_values 6452 2018-10-05 10:23:21Z andrius 
;
_cod_original_cell_volume 592.02(16)
_cod_original_sg_symbol_Hall -P1
_cod_original_sg_symbol_H-M P-1
_cod_database_code 7216105

loop_
_symmetry_equiv_pos_as_xyz
'x, y, z'
'-x, -y, -z'

loop_
_atom_site_label
_atom_site_type_symbol
_atom_site_fract_x
_atom_site_fract_y
_atom_site_fract_z
_atom_site_U_iso_or_equiv
_atom_site_adp_type
_atom_site_occupancy
_atom_site_symmetry_multiplicity
_atom_site_calc_flag
_atom_site_refinement_flags
C1A C -0.0267(5) 0.7982(3) 0.6917(3) 0.0711(7) Uani 1 1 d .
H1A H -0.1500 0.7324 0.7215 0.080(8) Uiso 1 1 d R
C2A C 0.1475(4) 0.8073(2) 0.5857(2) 0.0636(6) Uani 1 1 d .
H2A H 0.1579 0.7503 0.5381 0.079(8) Uiso 1 1 d R
C3A C 0.3313(4) 0.9046(2) 0.5394(2) 0.0521(5) Uani 1 1 d .
N4A N 0.5063(3) 0.91297(17) 0.43408(18) 0.0547(5) Uani 1 1 d .
C5A C 0.6749(4) 1.0066(2) 0.3945(2) 0.0516(5) Uani 1 1 d .
C6A C 0.8631(5) 1.0191(2) 0.2847(2) 0.0637(6) Uani 1 1 d .
H6A H 0.8649 0.9581 0.2422 0.080(8) Uiso 1 1 d R
C7A C 1.0324(5) 1.1146(3) 0.2427(3) 0.0716(7) Uani 1 1 d .
H7A H 1.1583 1.1251 0.1673 0.084(8) Uiso 1 1 d R
C1 C 0.6386(4) 0.7003(2) 0.2117(2) 0.0510(5) Uani 1 1 d .
C2 C 0.4687(5) 0.8067(2) 0.1484(2) 0.0640(6) Uani 1 1 d .
H2 H 0.4071 0.8721 0.1870 0.067(7) Uiso 1 1 d R
C3 C 0.3800(5) 0.8111(3) 0.0423(3) 0.0757(8) Uani 1 1 d .
H3 H 0.2564 0.8834 0.0043 0.095(9) Uiso 1 1 d R
C4 C 0.4598(5) 0.7118(3) -0.0075(3) 0.0769(8) Uani 1 1 d .
H4 H 0.4006 0.7205 -0.0846 0.084(8) Uiso 1 1 d R
C5 C 0.6333(5) 0.6088(3) 0.0518(3) 0.0709(7) Uani 1 1 d .
H5 H 0.6978 0.5385 0.0197 0.077(8) Uiso 1 1 d R
C6 C 0.7223(4) 0.6011(2) 0.1608(2) 0.0614(6) Uani 1 1 d .
H6 H 0.8632 0.5336 0.1826 0.078(8) Uiso 1 1 d R
N7 N 0.7074(4) 0.69803(18) 0.32328(19) 0.0614(5) Uani 1 1 d .
H7 H 0.6097 0.7570 0.3545 0.075(8) Uiso 1 1 d R
C8 C 0.8552(4) 0.5963(2) 0.4094(2) 0.0508(5) Uani 1 1 d .
C9 C 1.0898(4) 0.5391(2) 0.3692(2) 0.0538(6) Uani 1 1 d .
H9 H 1.1627 0.5665 0.2797 0.060(6) Uiso 1 1 d R
C10 C 0.7673(4) 0.5556(2) 0.5413(2) 0.0552(6) Uani 1 1 d .
H10 H 0.6017 0.5907 0.5713 0.062(6) Uiso 1 1 d R

loop_
_atom_site_aniso_label
_atom_site_aniso_U_11
_atom_site_aniso_U_22
_atom_site_aniso_U_33
_atom_site_aniso_U_23
_atom_site_aniso_U_13
_atom_site_aniso_U_12
C1A 0.0602(14) 0.0595(14) 0.0855(18) -0.0200(13) -0.0070(13) -0.0070(12)
C2A 0.0616(14) 0.0544(13) 0.0785(16) -0.0279(12) -0.0158(12) -0.0010(11)
C3A 0.0525(12) 0.0443(11) 0.0613(13) -0.0209(10) -0.0164(10) 0.0036(9)
N4A 0.0569(11) 0.0507(10) 0.0627(11) -0.0275(9) -0.0151(9) 0.0027(8)
C5A 0.0528(12) 0.0459(11) 0.0581(13) -0.0215(10) -0.0158(10) 0.0053(9)
C6A 0.0672(15) 0.0622(14) 0.0619(14) -0.0268(12) -0.0072(12) -0.0006(12)
C7A 0.0669(15) 0.0686(16) 0.0682(16) -0.0200(13) -0.0014(13) -0.0013(13)
C1 0.0513(12) 0.0462(11) 0.0565(12) -0.0187(10) -0.0097(10) -0.0067(9)
C2 0.0691(15) 0.0536(13) 0.0679(15) -0.0206(12) -0.0174(12) 0.0015(11)
C3 0.0784(17) 0.0710(17) 0.0701(17) -0.0137(14) -0.0263(14) -0.0007(14)
C4 0.0832(18) 0.0862(19) 0.0620(16) -0.0209(14) -0.0228(14) -0.0134(15)
C5 0.0715(16) 0.0789(17) 0.0748(17) -0.0396(14) -0.0152(13) -0.0076(13)
C6 0.0567(13) 0.0610(14) 0.0737(16) -0.0315(12) -0.0162(11) -0.0007(11)
N7 0.0721(12) 0.0525(11) 0.0688(12) -0.0324(10) -0.0254(10) 0.0135(9)
C8 0.0502(12) 0.0462(11) 0.0636(13) -0.0254(10) -0.0157(10) -0.0039(9)
C9 0.0478(12) 0.0589(13) 0.0587(13) -0.0257(11) -0.0064(10) -0.0083(10)
C10 0.0456(12) 0.0590(13) 0.0674(14) -0.0317(11) -0.0089(10) -0.0006(10)

loop_
_atom_type_symbol
_atom_type_description
_atom_type_scat_dispersion_real
_atom_type_scat_dispersion_imag
_atom_type_scat_source
C C 0.0033 0.0016 'International Tables Vol C Tables 4.2.6.8 and 6.1.1.4'
H H 0.0000 0.0000 'International Tables Vol C Tables 4.2.6.8 and 6.1.1.4'
N N 0.0061 0.0033 'International Tables Vol C Tables 4.2.6.8 and 6.1.1.4'

loop_
_geom_angle_atom_site_label_1
_geom_angle_atom_site_label_2
_geom_angle_atom_site_label_3
_geom_angle
_geom_angle_site_symmetry_1
_geom_angle_site_symmetry_3
C2A C1A C7A 121.0(2) . 2_676
C2A C1A H1A 119.0 . .
C7A C1A H1A 119.9 2_676 .
C1A C2A C3A 120.0(2) . .
C1A C2A H2A 123.8 . .
C3A C2A H2A 116.2 . .
N4A C3A C2A 120.0(2) . .
N4A C3A C5A 121.02(19) . 2_676
C2A C3A C5A 119.0(2) . 2_676
C5A N4A C3A 117.51(18) . .
N4A C5A C6A 119.7(2) . .
N4A C5A C3A 121.5(2) . 2_676
C6A C5A C3A 118.9(2) . 2_676
C7A C6A C5A 120.2(2) . .
C7A C6A H6A 122.2 . .
C5A C6A H6A 117.6 . .
C6A C7A C1A 120.9(2) . 2_676
C6A C7A H7A 120.8 . .
C1A C7A H7A 118.3 2_676 .
N7 C1 C6 124.0(2) . .
N7 C1 C2 118.0(2) . .
C6 C1 C2 117.9(2) . .
C3 C2 C1 121.2(2) . .
C3 C2 H2 121.9 . .
C1 C2 H2 116.7 . .
C2 C3 C4 121.1(2) . .
C2 C3 H3 118.6 . .
C4 C3 H3 120.3 . .
C5 C4 C3 118.2(2) . .
C5 C4 H4 122.8 . .
C3 C4 H4 118.8 . .
C4 C5 C6 121.7(2) . .
C4 C5 H5 121.4 . .
C6 C5 H5 116.9 . .
C5 C6 C1 119.9(2) . .
C5 C6 H6 112.4 . .
C1 C6 H6 126.7 . .
C1 N7 C8 128.40(18) . .
C1 N7 H7 113.5 . .
C8 N7 H7 115.7 . .
C9 C8 C10 118.4(2) . .
C9 C8 N7 122.9(2) . .
C10 C8 N7 118.64(19) . .
C10 C9 C8 120.4(2) 2_766 .
C10 C9 H9 117.9 2_766 .
C8 C9 H9 121.7 . .
C9 C10 C8 121.3(2) 2_766 .
C9 C10 H10 118.8 2_766 .
C8 C10 H10 119.9 . .

loop_
_geom_bond_atom_site_label_1
_geom_bond_atom_site_label_2
_geom_bond_distance
_geom_bond_site_symmetry_2
C1A C2A 1.351(3) .
C1A C7A 1.412(4) 2_676
C1A H1A 0.9600 .
C2A C3A 1.423(3) .
C2A H2A 0.9599 .
C3A N4A 1.349(3) .
C3A C5A 1.432(3) 2_676
N4A C5A 1.342(3) .
C5A C6A 1.416(3) .
C6A C7A 1.357(4) .
C6A H6A 0.9601 .
C7A H7A 0.9600 .
C1 N7 1.385(3) .
C1 C6 1.392(3) .
C1 C2 1.397(3) .
C2 C3 1.368(3) .
C2 H2 0.9599 .
C3 C4 1.380(4) .
C3 H3 0.9600 .
C4 C5 1.376(4) .
C4 H4 0.9600 .
C5 C6 1.387(3) .
C5 H5 0.9600 .
C6 H6 0.9600 .
N7 C8 1.409(3) .
N7 H7 0.8999 .
C8 C9 1.385(3) .
C8 C10 1.392(3) .
C9 C10 1.384(3) 2_766
C9 H9 0.9600 .
C10 C9 1.384(3) 2_766
C10 H10 0.9600 .

loop_
_geom_hbond_atom_site_label_D
_geom_hbond_atom_site_label_H
_geom_hbond_atom_site_label_A
_geom_hbond_distance_DH
_geom_hbond_distance_HA
_geom_hbond_distance_DA
_geom_hbond_angle_DHA
N7 H7 N4A 0.90 2.17 3.032(2) 159.9
